data_7713835
loop_
_publ_author_name
'Horrer, G\"unther'
'Luff, Martin Simon'
'Radius, Udo'

_publ_section_title
;
 N Heterocyclic Carbene and Cyclic (Alkyl)(Amino)Carbene ligated
 Half-Sandwich Complexes of Chromium(II) and Chromium(I)
;
_journal_name_full 'Dalton Transactions'
_journal_paper_doi 10.1039/D3DT02123H
_journal_year 2023
_chemical_formula_moiety 'C12 H17 Cl Cr N2'
_chemical_formula_sum 'C12 H17 Cl Cr N2'
_chemical_formula_weight 276.72
_space_group_crystal_system monoclinic
_space_group_IT_number 14
_space_group_name_Hall '-P 2ybc'
_space_group_name_H-M_alt 'P 1 21/c 1'
_atom_sites_solution_hydrogens geom
_atom_sites_solution_primary dual
_atom_sites_solution_secondary difmap
_audit_creation_method SHELXL-2018/3
_audit_update_record
;
2023-07-06 deposited with the CCDC.	2023-08-22 downloaded from the CCDC.
;
_cell_angle_alpha 90
_cell_angle_beta 98.2380(10)
_cell_angle_gamma 90
_cell_formula_units_Z 8
_cell_length_a 9.76230(10)
_cell_length_b 19.7090(2)
_cell_length_c 13.40020(10)
_cell_measurement_reflns_used 14109
_cell_measurement_temperature 100.0(5)
_cell_measurement_theta_max 76.8650
_cell_measurement_theta_min 3.4980
_cell_volume 2551.66(4)
_computing_cell_refinement 'CrysAlisPro 1.171.40.53 (Rigaku OD, 2019)'
_computing_data_collection 'CrysAlisPro 1.171.40.53 (Rigaku OD, 2019)'
_computing_data_reduction 'CrysAlisPro 1.171.40.53 (Rigaku OD, 2019)'
_computing_molecular_graphics 'ShelXLe (Huebschle et all, 2011)'
_computing_publication_material 'SHELXL-2014/6 (Sheldrick, 2014)'
_computing_structure_refinement 'SHELXL-2018/3 (Sheldrick, 2018)'
_computing_structure_solution 'SHELXT 2014/5 (Sheldrick, 2014)'
_diffrn_ambient_temperature 100(2)
_diffrn_detector_area_resol_mean 10.0000
_diffrn_measured_fraction_theta_full 1.000
_diffrn_measured_fraction_theta_max 1.000
_diffrn_measurement_device_type 'XtaLAB Synergy, Dualflex, HyPix'
_diffrn_measurement_method '\w scans'
_diffrn_radiation_type CuK\a
_diffrn_radiation_wavelength 1.54184
_diffrn_reflns_av_R_equivalents 0.0340
_diffrn_reflns_av_unetI/netI 0.0259
_diffrn_reflns_Laue_measured_fraction_full 1.000
_diffrn_reflns_Laue_measured_fraction_max 1.000
_diffrn_reflns_limit_h_max 12
_diffrn_reflns_limit_h_min -11
_diffrn_reflns_limit_k_max 24
_diffrn_reflns_limit_k_min -24
_diffrn_reflns_limit_l_max 16
_diffrn_reflns_limit_l_min -15
_diffrn_reflns_number 26247
_diffrn_reflns_point_group_measured_fraction_full 1.000
_diffrn_reflns_point_group_measured_fraction_max 1.000
_diffrn_reflns_theta_full 72.000
_diffrn_reflns_theta_max 72.125
_diffrn_reflns_theta_min 4.018
_diffrn_source 'micro-focus sealed X-ray tube'
_exptl_absorpt_coefficient_mu 9.085
_exptl_absorpt_correction_T_max 0.934
_exptl_absorpt_correction_T_min 0.286
_exptl_absorpt_correction_type gaussian
_exptl_absorpt_process_details
;
CrysAlisPro 1.171.41.112a (Rigaku Oxford Diffraction, 2021)
Numerical absorption correction based on gaussian integration over
a multifaceted crystal model
Empirical absorption correction using spherical harmonics,
implemented in SCALE3 ABSPACK scaling algorithm.
;
_exptl_crystal_colour 'clear orange'
_exptl_crystal_density_diffrn 1.441
_exptl_crystal_description plate
_exptl_crystal_F_000 1152
_exptl_crystal_size_max 0.170
_exptl_crystal_size_mid 0.120
_exptl_crystal_size_min 0.060
_refine_diff_density_max 1.409
_refine_diff_density_min -0.565
_refine_diff_density_rms 0.072
_refine_ls_extinction_method none
_refine_ls_goodness_of_fit_ref 1.073
_refine_ls_hydrogen_treatment constr
_refine_ls_matrix_type full
_refine_ls_number_parameters 297
_refine_ls_number_reflns 5019
_refine_ls_number_restraints 0
_refine_ls_restrained_S_all 1.073
_refine_ls_R_factor_all 0.0420
_refine_ls_R_factor_gt 0.0400
_refine_ls_shift/su_max 0.002
_refine_ls_shift/su_mean 0.000
_refine_ls_structure_factor_coef Fsqd
_refine_ls_weighting_details 'w=1/[\s^2^(Fo^2^)+(0.0520P)^2^+3.1769P] where P=(Fo^2^+2Fc^2^)/3'
_refine_ls_weighting_scheme calc
_refine_ls_wR_factor_gt 0.1029
_refine_ls_wR_factor_ref 0.1041
_reflns_Friedel_coverage 0.000
_reflns_number_gt 4765
_reflns_number_total 5019
_reflns_threshold_expression 'I > 2\s(I)'
_cod_data_source_file d3dt02123h2.cif
_cod_data_source_block compound_3
_cod_original_sg_symbol_H-M 'P 21/c'
_cod_database_code 7713835
_shelx_shelxl_version_number 2018/3
_shelx_space_group_comment
;
The symmetry employed for this shelxl refinement is uniquely defined
by the following loop, which should always be used as a source of
symmetry information in preference to the above space-group names.
They are only intended as comments.
;
_shelx_estimated_absorpt_t_min 0.307
_shelx_estimated_absorpt_t_max 0.612

loop_
_space_group_symop_operation_xyz
'x, y, z'
'-x, y+1/2, -z+1/2'
'-x, -y, -z'
'x, -y-1/2, z-1/2'

loop_
_atom_site_label
_atom_site_type_symbol
_atom_site_fract_x
_atom_site_fract_y
_atom_site_fract_z
_atom_site_U_iso_or_equiv
_atom_site_adp_type
_atom_site_occupancy
_atom_site_site_symmetry_order
_atom_site_calc_flag
_atom_site_refinement_flags_posn
_atom_site_refinement_flags_adp
_atom_site_refinement_flags_occupancy
_atom_site_disorder_assembly
_atom_site_disorder_group
C1_1 C 0.2767(2) 0.77635(12) 0.61390(16) 0.0149(5) Uani 1 1 d . . . . .
N1_1 N 0.1834(2) 0.81849(10) 0.55954(14) 0.0160(4) Uani 1 1 d . . . . .
C2_1 C 0.2067(2) 0.88612(12) 0.58580(17) 0.0171(5) Uani 1 1 d . . . . .
N2_1 N 0.35857(19) 0.81988(10) 0.67449(14) 0.0140(4) Uani 1 1 d . . . . .
C3_1 C 0.3174(2) 0.88700(12) 0.65963(17) 0.0169(5) Uani 1 1 d . . . . .
C4_1 C 0.0683(2) 0.79611(13) 0.48485(18) 0.0203(5) Uani 1 1 d . . . . .
H4A_1 H 0.069469 0.821309 0.421937 0.030 Uiso 1 1 calc R U . . .
H4B_1 H -0.019320 0.804547 0.510426 0.030 Uiso 1 1 calc R U . . .
H4C_1 H 0.077509 0.747475 0.472134 0.030 Uiso 1 1 calc R U . . .
C5_1 C 0.1197(3) 0.94187(13) 0.5354(2) 0.0245(5) Uani 1 1 d . . . . .
H5A_1 H 0.145382 0.984856 0.569827 0.037 Uiso 1 1 calc R U . . .
H5B_1 H 0.021934 0.932201 0.538429 0.037 Uiso 1 1 calc R U . . .
H5C_1 H 0.134617 0.945205 0.464775 0.037 Uiso 1 1 calc R U . . .
C6_1 C 0.3861(3) 0.94411(13) 0.72077(19) 0.0235(5) Uani 1 1 d . . . . .
H6A_1 H 0.383657 0.935364 0.792485 0.035 Uiso 1 1 calc R U . . .
H6B_1 H 0.337183 0.986553 0.701197 0.035 Uiso 1 1 calc R U . . .
H6C_1 H 0.482470 0.947903 0.708742 0.035 Uiso 1 1 calc R U . . .
C7_1 C 0.4763(2) 0.79894(12) 0.74810(17) 0.0174(5) Uani 1 1 d . . . . .
H7A_1 H 0.554971 0.829108 0.743478 0.026 Uiso 1 1 calc R U . . .
H7B_1 H 0.502036 0.752214 0.733999 0.026 Uiso 1 1 calc R U . . .
H7C_1 H 0.450858 0.801474 0.816131 0.026 Uiso 1 1 calc R U . . .
C1_2 C 0.2345(2) 0.26273(12) 0.87846(16) 0.0156(5) Uani 1 1 d . . . . .
N1_2 N 0.1495(2) 0.30548(10) 0.81836(14) 0.0162(4) Uani 1 1 d . . . . .
C2_2 C 0.1804(2) 0.37306(12) 0.83856(17) 0.0175(5) Uani 1 1 d . . . . .
N2_2 N 0.31974(19) 0.30617(10) 0.93745(14) 0.0151(4) Uani 1 1 d . . . . .
C3_2 C 0.2888(2) 0.37382(12) 0.91467(17) 0.0181(5) Uani 1 1 d . . . . .
C4_2 C 0.0326(2) 0.28346(13) 0.74477(17) 0.0196(5) Uani 1 1 d . . . . .
H4A_2 H 0.031974 0.309142 0.682076 0.029 Uiso 1 1 calc R U . . .
H4B_2 H -0.054024 0.291543 0.771831 0.029 Uiso 1 1 calc R U . . .
H4C_2 H 0.041655 0.234943 0.731088 0.029 Uiso 1 1 calc R U . . .
C5_2 C 0.1047(3) 0.42950(13) 0.78045(19) 0.0248(5) Uani 1 1 d . . . . .
H5A_2 H 0.138528 0.473075 0.809391 0.037 Uiso 1 1 calc R U . . .
H5B_2 H 0.005436 0.425391 0.783854 0.037 Uiso 1 1 calc R U . . .
H5C_2 H 0.120413 0.427106 0.709926 0.037 Uiso 1 1 calc R U . . .
C6_2 C 0.3678(3) 0.43090(14) 0.9685(2) 0.0247(5) Uani 1 1 d . . . . .
H6A_2 H 0.466567 0.425447 0.964057 0.037 Uiso 1 1 calc R U . . .
H6B_2 H 0.353836 0.430788 1.039436 0.037 Uiso 1 1 calc R U . . .
H6C_2 H 0.335043 0.474001 0.937278 0.037 Uiso 1 1 calc R U . . .
C7_2 C 0.4298(2) 0.28525(13) 1.01693(17) 0.0201(5) Uani 1 1 d . . . . .
H7A_2 H 0.513806 0.311429 1.011504 0.030 Uiso 1 1 calc R U . . .
H7B_2 H 0.448868 0.236809 1.009722 0.030 Uiso 1 1 calc R U . . .
H7C_2 H 0.400777 0.293465 1.082910 0.030 Uiso 1 1 calc R U . . .
C1_3 C 0.1663(2) 0.61243(13) 0.72410(17) 0.0183(5) Uani 1 1 d . . . . .
H1_3 H 0.067989 0.619854 0.734360 0.022 Uiso 1 1 calc R U . . .
C2_3 C 0.2844(3) 0.64547(13) 0.77708(17) 0.0188(5) Uani 1 1 d . . . . .
H2_3 H 0.283376 0.679672 0.832084 0.023 Uiso 1 1 calc R U . . .
C3_3 C 0.4042(2) 0.61437(13) 0.74888(18) 0.0208(5) Uani 1 1 d . . . . .
H3_3 H 0.502039 0.623615 0.779345 0.025 Uiso 1 1 calc R U . . .
C4_3 C 0.3609(3) 0.56579(13) 0.67488(19) 0.0218(5) Uani 1 1 d . . . . .
H4_3 H 0.422648 0.533988 0.643950 0.026 Uiso 1 1 calc R U . . .
C5_3 C 0.2136(3) 0.56439(12) 0.65921(18) 0.0189(5) Uani 1 1 d . . . . .
H5_3 H 0.154532 0.531364 0.615712 0.023 Uiso 1 1 calc R U . . .
C1_4 C 0.1149(2) 0.10656(13) 1.00144(17) 0.0185(5) Uani 1 1 d . . . . .
H1_4 H 0.018445 0.117375 1.013327 0.022 Uiso 1 1 calc R U . . .
C2_4 C 0.2386(3) 0.13870(13) 1.04823(17) 0.0187(5) Uani 1 1 d . . . . .
H2_4 H 0.243411 0.175451 1.100068 0.022 Uiso 1 1 calc R U . . .
C3_4 C 0.3536(2) 0.10269(13) 1.02129(17) 0.0194(5) Uani 1 1 d . . . . .
H3_4 H 0.453046 0.110289 1.049205 0.023 Uiso 1 1 calc R U . . .
C4_4 C 0.3016(3) 0.05122(12) 0.95394(18) 0.0210(5) Uani 1 1 d . . . . .
H4_4 H 0.358352 0.016142 0.924734 0.025 Uiso 1 1 calc R U . . .
C5_4 C 0.1547(3) 0.05347(13) 0.94131(18) 0.0201(5) Uani 1 1 d . . . . .
H5_4 H 0.093800 0.024238 0.899572 0.024 Uiso 1 1 calc R U . . .
Cr1_5 Cr 0.28292(4) 0.66946(2) 0.60958(3) 0.01393(11) Uani 1 1 d . . . . .
Cl1_5 Cl 0.26511(6) 0.65412(3) 0.43659(4) 0.02037(14) Uani 1 1 d . . . . .
Cr1_6 Cr 0.23220(4) 0.15511(2) 0.87934(3) 0.01490(12) Uani 1 1 d . . . . .
Cl1_6 Cl 0.21528(6) 0.13351(3) 0.70699(4) 0.02160(14) Uani 1 1 d . . . . .

loop_
_atom_site_aniso_label
_atom_site_aniso_U_11
_atom_site_aniso_U_22
_atom_site_aniso_U_33
_atom_site_aniso_U_23
_atom_site_aniso_U_13
_atom_site_aniso_U_12
C1_1 0.0142(11) 0.0194(12) 0.0108(10) 0.0010(8) 0.0011(8) -0.0023(8)
N1_1 0.0153(9) 0.0189(10) 0.0127(9) 0.0023(8) -0.0016(7) 0.0002(8)
C2_1 0.0180(11) 0.0173(11) 0.0165(11) 0.0029(9) 0.0039(9) -0.0011(9)
N2_1 0.0145(9) 0.0156(9) 0.0111(9) 0.0000(7) -0.0012(7) -0.0005(7)
C3_1 0.0212(11) 0.0155(11) 0.0139(10) 0.0014(9) 0.0022(9) -0.0010(9)
C4_1 0.0151(11) 0.0274(13) 0.0164(11) 0.0010(10) -0.0043(9) -0.0015(10)
C5_1 0.0264(13) 0.0227(13) 0.0235(13) 0.0078(10) 0.0004(10) 0.0032(10)
C6_1 0.0303(14) 0.0200(12) 0.0188(12) -0.0023(10) -0.0008(10) -0.0040(10)
C7_1 0.0155(11) 0.0217(12) 0.0131(10) -0.0013(9) -0.0047(9) 0.0001(9)
C1_2 0.0160(11) 0.0192(12) 0.0113(10) 0.0004(8) 0.0016(9) -0.0014(9)
N1_2 0.0175(10) 0.0189(10) 0.0113(9) 0.0024(7) -0.0013(7) -0.0008(8)
C2_2 0.0198(11) 0.0193(12) 0.0140(10) 0.0012(9) 0.0051(9) -0.0006(9)
N2_2 0.0133(9) 0.0186(10) 0.0125(9) -0.0014(7) -0.0012(7) -0.0007(7)
C3_2 0.0212(12) 0.0183(12) 0.0154(11) -0.0002(9) 0.0051(9) -0.0003(9)
C4_2 0.0185(12) 0.0245(12) 0.0140(11) 0.0011(9) -0.0039(9) -0.0015(10)
C5_2 0.0367(15) 0.0194(12) 0.0177(12) 0.0042(10) 0.0019(10) 0.0050(11)
C6_2 0.0268(13) 0.0240(13) 0.0236(12) -0.0074(10) 0.0047(10) -0.0053(10)
C7_2 0.0165(11) 0.0280(13) 0.0144(11) -0.0032(10) -0.0032(9) 0.0025(10)
C1_3 0.0150(11) 0.0222(12) 0.0178(11) 0.0037(9) 0.0030(9) -0.0003(9)
C2_3 0.0229(12) 0.0221(12) 0.0112(10) 0.0016(9) 0.0014(9) -0.0001(10)
C3_3 0.0168(11) 0.0259(13) 0.0181(11) 0.0055(10) -0.0032(9) 0.0032(10)
C4_3 0.0239(12) 0.0202(12) 0.0216(12) 0.0044(10) 0.0040(10) 0.0078(10)
C5_3 0.0217(12) 0.0150(11) 0.0196(11) 0.0026(9) 0.0017(9) -0.0033(9)
C1_4 0.0154(11) 0.0244(12) 0.0156(11) 0.0043(9) 0.0020(9) 0.0002(9)
C2_4 0.0219(12) 0.0229(12) 0.0110(10) 0.0016(9) 0.0010(9) -0.0010(10)
C3_4 0.0172(11) 0.0240(12) 0.0156(11) 0.0054(9) -0.0024(9) 0.0023(9)
C4_4 0.0237(12) 0.0181(12) 0.0210(12) 0.0033(9) 0.0029(10) 0.0050(9)
C5_4 0.0221(12) 0.0195(12) 0.0176(11) 0.0034(9) -0.0012(9) -0.0026(9)
Cr1_5 0.0165(2) 0.0142(2) 0.01071(19) -0.00012(13) 0.00069(14) -0.00078(14)
Cl1_5 0.0195(3) 0.0289(3) 0.0124(3) -0.0025(2) 0.0014(2) 0.0001(2)
Cr1_6 0.0179(2) 0.0165(2) 0.00971(19) 0.00060(13) 0.00000(14) 0.00025(14)
Cl1_6 0.0203(3) 0.0325(3) 0.0115(3) -0.0017(2) 0.0005(2) 0.0029(2)

loop_
_atom_type_symbol
_atom_type_description
_atom_type_scat_dispersion_real
_atom_type_scat_dispersion_imag
_atom_type_scat_source
C C 0.0181 0.0091 'International Tables Vol C Tables 4.2.6.8 and 6.1.1.4'
H H 0.0000 0.0000 'International Tables Vol C Tables 4.2.6.8 and 6.1.1.4'
N N 0.0311 0.0180 'International Tables Vol C Tables 4.2.6.8 and 6.1.1.4'
Cl Cl 0.3639 0.7018 'International Tables Vol C Tables 4.2.6.8 and 6.1.1.4'
Cr Cr -0.1635 2.4439 'International Tables Vol C Tables 4.2.6.8 and 6.1.1.4'

loop_
_geom_angle_atom_site_label_1
_geom_angle_atom_site_label_2
_geom_angle_atom_site_label_3
_geom_angle
_geom_angle_site_symmetry_1
_geom_angle_site_symmetry_3
_geom_angle_publ_flag
N2_1 C1_1 N1_1 103.0(2) . . ?
N2_1 C1_1 Cr1_5 129.06(16) . . ?
N1_1 C1_1 Cr1_5 127.84(16) . . ?
C1_1 N1_1 C2_1 112.12(19) . . ?
C1_1 N1_1 C4_1 124.8(2) . . ?
C2_1 N1_1 C4_1 123.0(2) . . ?
C3_1 C2_1 N1_1 106.3(2) . . ?
C3_1 C2_1 C5_1 131.6(2) . . ?
N1_1 C2_1 C5_1 122.0(2) . . ?
C1_1 N2_1 C3_1 112.48(19) . . ?
C1_1 N2_1 C7_1 124.2(2) . . ?
C3_1 N2_1 C7_1 123.28(19) . . ?
C2_1 C3_1 N2_1 106.0(2) . . ?
C2_1 C3_1 C6_1 131.1(2) . . ?
N2_1 C3_1 C6_1 122.8(2) . . ?
N1_1 C4_1 H4A_1 109.5 . . ?
N1_1 C4_1 H4B_1 109.5 . . ?
H4A_1 C4_1 H4B_1 109.5 . . ?
N1_1 C4_1 H4C_1 109.5 . . ?
H4A_1 C4_1 H4C_1 109.5 . . ?
H4B_1 C4_1 H4C_1 109.5 . . ?
C2_1 C5_1 H5A_1 109.5 . . ?
C2_1 C5_1 H5B_1 109.5 . . ?
H5A_1 C5_1 H5B_1 109.5 . . ?
C2_1 C5_1 H5C_1 109.5 . . ?
H5A_1 C5_1 H5C_1 109.5 . . ?
H5B_1 C5_1 H5C_1 109.5 . . ?
C3_1 C6_1 H6A_1 109.5 . . ?
C3_1 C6_1 H6B_1 109.5 . . ?
H6A_1 C6_1 H6B_1 109.5 . . ?
C3_1 C6_1 H6C_1 109.5 . . ?
H6A_1 C6_1 H6C_1 109.5 . . ?
H6B_1 C6_1 H6C_1 109.5 . . ?
N2_1 C7_1 H7A_1 109.5 . . ?
N2_1 C7_1 H7B_1 109.5 . . ?
H7A_1 C7_1 H7B_1 109.5 . . ?
N2_1 C7_1 H7C_1 109.5 . . ?
H7A_1 C7_1 H7C_1 109.5 . . ?
H7B_1 C7_1 H7C_1 109.5 . . ?
N1_2 C1_2 N2_2 102.9(2) . . ?
N1_2 C1_2 Cr1_6 128.01(16) . . ?
N2_2 C1_2 Cr1_6 129.06(16) . . ?
C1_2 N1_2 C2_2 112.47(19) . . ?
C1_2 N1_2 C4_2 124.4(2) . . ?
C2_2 N1_2 C4_2 123.0(2) . . ?
C3_2 C2_2 N1_2 106.4(2) . . ?
C3_2 C2_2 C5_2 131.1(2) . . ?
N1_2 C2_2 C5_2 122.5(2) . . ?
C1_2 N2_2 C3_2 112.28(19) . . ?
C1_2 N2_2 C7_2 124.7(2) . . ?
C3_2 N2_2 C7_2 123.0(2) . . ?
C2_2 C3_2 N2_2 106.0(2) . . ?
C2_2 C3_2 C6_2 131.6(2) . . ?
N2_2 C3_2 C6_2 122.4(2) . . ?
N1_2 C4_2 H4A_2 109.5 . . ?
N1_2 C4_2 H4B_2 109.5 . . ?
H4A_2 C4_2 H4B_2 109.5 . . ?
N1_2 C4_2 H4C_2 109.5 . . ?
H4A_2 C4_2 H4C_2 109.5 . . ?
H4B_2 C4_2 H4C_2 109.5 . . ?
C2_2 C5_2 H5A_2 109.5 . . ?
C2_2 C5_2 H5B_2 109.5 . . ?
H5A_2 C5_2 H5B_2 109.5 . . ?
C2_2 C5_2 H5C_2 109.5 . . ?
H5A_2 C5_2 H5C_2 109.5 . . ?
H5B_2 C5_2 H5C_2 109.5 . . ?
C3_2 C6_2 H6A_2 109.5 . . ?
C3_2 C6_2 H6B_2 109.5 . . ?
H6A_2 C6_2 H6B_2 109.5 . . ?
C3_2 C6_2 H6C_2 109.5 . . ?
H6A_2 C6_2 H6C_2 109.5 . . ?
H6B_2 C6_2 H6C_2 109.5 . . ?
N2_2 C7_2 H7A_2 109.5 . . ?
N2_2 C7_2 H7B_2 109.5 . . ?
H7A_2 C7_2 H7B_2 109.5 . . ?
N2_2 C7_2 H7C_2 109.5 . . ?
H7A_2 C7_2 H7C_2 109.5 . . ?
H7B_2 C7_2 H7C_2 109.5 . . ?
C5_3 C1_3 C2_3 107.6(2) . . ?
C5_3 C1_3 Cr1_5 71.50(13) . . ?
C2_3 C1_3 Cr1_5 70.73(13) . . ?
C5_3 C1_3 H1_3 126.2 . . ?
C2_3 C1_3 H1_3 126.2 . . ?
Cr1_5 C1_3 H1_3 126.2 . . ?
C3_3 C2_3 C1_3 108.0(2) . . ?
C3_3 C2_3 Cr1_5 73.63(13) . . ?
C1_3 C2_3 Cr1_5 73.42(13) . . ?
C3_3 C2_3 H2_3 125.7 . . ?
C1_3 C2_3 H2_3 125.7 . . ?
Cr1_5 C2_3 H2_3 125.7 . . ?
C4_3 C3_3 C2_3 107.9(2) . . ?
C4_3 C3_3 Cr1_5 71.57(14) . . ?
C2_3 C3_3 Cr1_5 70.64(13) . . ?
C4_3 C3_3 H3_3 126.0 . . ?
C2_3 C3_3 H3_3 126.0 . . ?
Cr1_5 C3_3 H3_3 126.0 . . ?
C3_3 C4_3 C5_3 108.3(2) . . ?
C3_3 C4_3 Cr1_5 73.31(14) . . ?
C5_3 C4_3 Cr1_5 71.95(14) . . ?
C3_3 C4_3 H4_3 125.7 . . ?
C5_3 C4_3 H4_3 125.7 . . ?
Cr1_5 C4_3 H4_3 125.7 . . ?
C1_3 C5_3 C4_3 108.0(2) . . ?
C1_3 C5_3 Cr1_5 73.13(14) . . ?
C4_3 C5_3 Cr1_5 72.14(14) . . ?
C1_3 C5_3 H5_3 125.8 . . ?
C4_3 C5_3 H5_3 125.8 . . ?
Cr1_5 C5_3 H5_3 125.8 . . ?
C5_4 C1_4 C2_4 107.2(2) . . ?
C5_4 C1_4 Cr1_6 72.56(13) . . ?
C2_4 C1_4 Cr1_6 69.90(13) . . ?
C5_4 C1_4 H1_4 126.3 . . ?
C2_4 C1_4 H1_4 126.3 . . ?
Cr1_6 C1_4 H1_4 126.3 . . ?
C3_4 C2_4 C1_4 108.5(2) . . ?
C3_4 C2_4 Cr1_6 74.23(13) . . ?
C1_4 C2_4 Cr1_6 74.07(13) . . ?
C3_4 C2_4 H2_4 125.4 . . ?
C1_4 C2_4 H2_4 125.4 . . ?
Cr1_6 C2_4 H2_4 125.4 . . ?
C4_4 C3_4 C2_4 107.4(2) . . ?
C4_4 C3_4 Cr1_6 72.61(13) . . ?
C2_4 C3_4 Cr1_6 69.97(13) . . ?
C4_4 C3_4 H3_4 126.2 . . ?
C2_4 C3_4 H3_4 126.2 . . ?
Cr1_6 C3_4 H3_4 126.2 . . ?
C3_4 C4_4 C5_4 108.7(2) . . ?
C3_4 C4_4 Cr1_6 72.40(14) . . ?
C5_4 C4_4 Cr1_6 72.28(14) . . ?
C3_4 C4_4 H4_4 125.6 . . ?
C5_4 C4_4 H4_4 125.6 . . ?
Cr1_6 C4_4 H4_4 125.6 . . ?
C1_4 C5_4 C4_4 108.1(2) . . ?
C1_4 C5_4 Cr1_6 72.31(14) . . ?
C4_4 C5_4 Cr1_6 72.30(14) . . ?
C1_4 C5_4 H5_4 125.9 . . ?
C4_4 C5_4 H5_4 125.9 . . ?
Cr1_6 C5_4 H5_4 121.2 . . ?
C1_1 Cr1_5 C2_3 100.10(9) . . ?
C1_1 Cr1_5 C5_3 151.47(9) . . ?
C2_3 Cr1_5 C5_3 59.55(9) . . ?
C1_1 Cr1_5 C4_3 152.02(9) . . ?
C2_3 Cr1_5 C4_3 59.38(9) . . ?
C5_3 Cr1_5 C4_3 35.91(9) . . ?
C1_1 Cr1_5 Cl1_5 99.17(6) . . ?
C2_3 Cr1_5 Cl1_5 160.21(7) . . ?
C5_3 Cr1_5 Cl1_5 100.84(6) . . ?
C4_3 Cr1_5 Cl1_5 103.70(7) . . ?
C1_1 Cr1_5 C1_3 116.48(9) . . ?
C2_3 Cr1_5 C1_3 35.86(8) . . ?
C5_3 Cr1_5 C1_3 35.37(9) . . ?
C4_3 Cr1_5 C1_3 59.22(9) . . ?
Cl1_5 Cr1_5 C1_3 128.49(6) . . ?
C1_1 Cr1_5 C3_3 117.18(9) . . ?
C2_3 Cr1_5 C3_3 35.73(9) . . ?
C5_3 Cr1_5 C3_3 59.13(9) . . ?
C4_3 Cr1_5 C3_3 35.12(9) . . ?
Cl1_5 Cr1_5 C3_3 134.14(7) . . ?
C1_3 Cr1_5 C3_3 59.14(8) . . ?
C1_2 Cr1_6 C2_4 98.55(9) . . ?
C1_2 Cr1_6 Cl1_6 100.16(6) . . ?
C2_4 Cr1_6 Cl1_6 161.15(7) . . ?
C1_2 Cr1_6 C1_4 114.88(9) . . ?
C2_4 Cr1_6 C1_4 36.03(8) . . ?
Cl1_6 Cr1_6 C1_4 130.38(6) . . ?
C1_2 Cr1_6 C3_4 116.28(9) . . ?
C2_4 Cr1_6 C3_4 35.80(9) . . ?
Cl1_6 Cr1_6 C3_4 133.03(7) . . ?
C1_4 Cr1_6 C3_4 59.32(8) . . ?
C1_2 Cr1_6 C5_4 149.74(9) . . ?
C2_4 Cr1_6 C5_4 59.29(9) . . ?
Cl1_6 Cr1_6 C5_4 102.42(6) . . ?
C1_4 Cr1_6 C5_4 35.13(9) . . ?
C3_4 Cr1_6 C5_4 58.88(9) . . ?
C1_2 Cr1_6 C4_4 151.19(9) . . ?
C2_4 Cr1_6 C4_4 59.04(9) . . ?
Cl1_6 Cr1_6 C4_4 103.82(6) . . ?
C1_4 Cr1_6 C4_4 58.79(9) . . ?
C3_4 Cr1_6 C4_4 34.99(9) . . ?
C5_4 Cr1_6 C4_4 35.41(9) . . ?

loop_
_geom_bond_atom_site_label_1
_geom_bond_atom_site_label_2
_geom_bond_distance
_geom_bond_site_symmetry_2
_geom_bond_publ_flag
C1_1 N2_1 1.359(3) . ?
C1_1 N1_1 1.364(3) . ?
C1_1 Cr1_5 2.109(2) . ?
N1_1 C2_1 1.389(3) . ?
N1_1 C4_1 1.462(3) . ?
C2_1 C3_1 1.356(3) . ?
C2_1 C5_1 1.490(3) . ?
N2_1 C3_1 1.389(3) . ?
N2_1 C7_1 1.463(3) . ?
C3_1 C6_1 1.493(3) . ?
C4_1 H4A_1 0.9800 . ?
C4_1 H4B_1 0.9800 . ?
C4_1 H4C_1 0.9800 . ?
C5_1 H5A_1 0.9800 . ?
C5_1 H5B_1 0.9800 . ?
C5_1 H5C_1 0.9800 . ?
C6_1 H6A_1 0.9800 . ?
C6_1 H6B_1 0.9800 . ?
C6_1 H6C_1 0.9800 . ?
C7_1 H7A_1 0.9800 . ?
C7_1 H7B_1 0.9800 . ?
C7_1 H7C_1 0.9800 . ?
C1_2 N1_2 1.362(3) . ?
C1_2 N2_2 1.365(3) . ?
C1_2 Cr1_6 2.121(2) . ?
N1_2 C2_2 1.384(3) . ?
N1_2 C4_2 1.463(3) . ?
C2_2 C3_2 1.361(4) . ?
C2_2 C5_2 1.492(3) . ?
N2_2 C3_2 1.391(3) . ?
N2_2 C7_2 1.460(3) . ?
C3_2 C6_2 1.490(3) . ?
C4_2 H4A_2 0.9800 . ?
C4_2 H4B_2 0.9800 . ?
C4_2 H4C_2 0.9800 . ?
C5_2 H5A_2 0.9800 . ?
C5_2 H5B_2 0.9800 . ?
C5_2 H5C_2 0.9800 . ?
C6_2 H6A_2 0.9800 . ?
C6_2 H6B_2 0.9800 . ?
C6_2 H6C_2 0.9800 . ?
C7_2 H7A_2 0.9800 . ?
C7_2 H7B_2 0.9800 . ?
C7_2 H7C_2 0.9800 . ?
C1_3 C5_3 1.407(3) . ?
C1_3 C2_3 1.422(3) . ?
C1_3 Cr1_5 2.327(2) . ?
C1_3 H1_3 1.0000 . ?
C2_3 C3_3 1.419(3) . ?
C2_3 Cr1_5 2.292(2) . ?
C2_3 H2_3 1.0000 . ?
C3_3 C4_3 1.400(4) . ?
C3_3 Cr1_5 2.331(2) . ?
C3_3 H3_3 1.0000 . ?
C4_3 C5_3 1.423(4) . ?
C4_3 Cr1_5 2.309(2) . ?
C4_3 H4_3 1.0000 . ?
C5_3 Cr1_5 2.306(2) . ?
C5_3 H5_3 1.0000 . ?
C1_4 C5_4 1.409(4) . ?
C1_4 C2_4 1.427(3) . ?
C1_4 Cr1_6 2.333(2) . ?
C1_4 H1_4 1.0000 . ?
C2_4 C3_4 1.418(3) . ?
C2_4 Cr1_6 2.278(2) . ?
C2_4 H2_4 1.0000 . ?
C3_4 C4_4 1.404(4) . ?
C3_4 Cr1_6 2.333(2) . ?
C3_4 H3_4 1.0000 . ?
C4_4 C5_4 1.421(3) . ?
C4_4 Cr1_6 2.336(2) . ?
C4_4 H4_4 1.0000 . ?
C5_4 Cr1_6 2.336(2) . ?
C5_4 H5_4 0.9500 . ?
Cr1_5 Cl1_5 2.3193(6) . ?
Cr1_6 Cl1_6 2.3309(6) . ?

loop_
_geom_torsion_atom_site_label_1
_geom_torsion_atom_site_label_2
_geom_torsion_atom_site_label_3
_geom_torsion_atom_site_label_4
_geom_torsion
_geom_torsion_site_symmetry_1
_geom_torsion_site_symmetry_2
_geom_torsion_site_symmetry_3
_geom_torsion_site_symmetry_4
_geom_torsion_publ_flag
N2_1 C1_1 N1_1 C2_1 -0.1(2) . . . . ?
Cr1_5 C1_1 N1_1 C2_1 176.74(16) . . . . ?
N2_1 C1_1 N1_1 C4_1 -177.8(2) . . . . ?
Cr1_5 C1_1 N1_1 C4_1 -1.0(3) . . . . ?
C1_1 N1_1 C2_1 C3_1 -0.5(3) . . . . ?
C4_1 N1_1 C2_1 C3_1 177.3(2) . . . . ?
C1_1 N1_1 C2_1 C5_1 178.9(2) . . . . ?
C4_1 N1_1 C2_1 C5_1 -3.3(3) . . . . ?
N1_1 C1_1 N2_1 C3_1 0.6(2) . . . . ?
Cr1_5 C1_1 N2_1 C3_1 -176.12(16) . . . . ?
N1_1 C1_1 N2_1 C7_1 -179.9(2) . . . . ?
Cr1_5 C1_1 N2_1 C7_1 3.3(3) . . . . ?
N1_1 C2_1 C3_1 N2_1 0.9(2) . . . . ?
C5_1 C2_1 C3_1 N2_1 -178.4(2) . . . . ?
N1_1 C2_1 C3_1 C6_1 -176.6(2) . . . . ?
C5_1 C2_1 C3_1 C6_1 4.1(5) . . . . ?
C1_1 N2_1 C3_1 C2_1 -1.0(3) . . . . ?
C7_1 N2_1 C3_1 C2_1 179.6(2) . . . . ?
C1_1 N2_1 C3_1 C6_1 176.7(2) . . . . ?
C7_1 N2_1 C3_1 C6_1 -2.7(3) . . . . ?
N2_2 C1_2 N1_2 C2_2 0.2(2) . . . . ?
Cr1_6 C1_2 N1_2 C2_2 179.88(16) . . . . ?
N2_2 C1_2 N1_2 C4_2 -176.2(2) . . . . ?
Cr1_6 C1_2 N1_2 C4_2 3.5(3) . . . . ?
C1_2 N1_2 C2_2 C3_2 -0.2(3) . . . . ?
C4_2 N1_2 C2_2 C3_2 176.2(2) . . . . ?
C1_2 N1_2 C2_2 C5_2 178.0(2) . . . . ?
C4_2 N1_2 C2_2 C5_2 -5.6(3) . . . . ?
N1_2 C1_2 N2_2 C3_2 -0.1(2) . . . . ?
Cr1_6 C1_2 N2_2 C3_2 -179.76(16) . . . . ?
N1_2 C1_2 N2_2 C7_2 178.9(2) . . . . ?
Cr1_6 C1_2 N2_2 C7_2 -0.7(3) . . . . ?
N1_2 C2_2 C3_2 N2_2 0.2(2) . . . . ?
C5_2 C2_2 C3_2 N2_2 -177.9(2) . . . . ?
N1_2 C2_2 C3_2 C6_2 179.8(2) . . . . ?
C5_2 C2_2 C3_2 C6_2 1.8(5) . . . . ?
C1_2 N2_2 C3_2 C2_2 -0.1(3) . . . . ?
C7_2 N2_2 C3_2 C2_2 -179.1(2) . . . . ?
C1_2 N2_2 C3_2 C6_2 -179.7(2) . . . . ?
C7_2 N2_2 C3_2 C6_2 1.2(3) . . . . ?
C5_3 C1_3 C2_3 C3_3 -3.6(3) . . . . ?
Cr1_5 C1_3 C2_3 C3_3 -66.03(16) . . . . ?
C5_3 C1_3 C2_3 Cr1_5 62.39(16) . . . . ?
C1_3 C2_3 C3_3 C4_3 3.6(3) . . . . ?
Cr1_5 C2_3 C3_3 C4_3 -62.26(17) . . . . ?
C1_3 C2_3 C3_3 Cr1_5 65.90(16) . . . . ?
C2_3 C3_3 C4_3 C5_3 -2.2(3) . . . . ?
Cr1_5 C3_3 C4_3 C5_3 -63.89(17) . . . . ?
C2_3 C3_3 C4_3 Cr1_5 61.66(17) . . . . ?
C2_3 C1_3 C5_3 C4_3 2.3(3) . . . . ?
Cr1_5 C1_3 C5_3 C4_3 64.16(17) . . . . ?
C2_3 C1_3 C5_3 Cr1_5 -61.89(16) . . . . ?
C3_3 C4_3 C5_3 C1_3 0.0(3) . . . . ?
Cr1_5 C4_3 C5_3 C1_3 -64.81(17) . . . . ?
C3_3 C4_3 C5_3 Cr1_5 64.78(18) . . . . ?
C5_4 C1_4 C2_4 C3_4 -3.4(3) . . . . ?
Cr1_6 C1_4 C2_4 C3_4 -66.82(16) . . . . ?
C5_4 C1_4 C2_4 Cr1_6 63.42(16) . . . . ?
C1_4 C2_4 C3_4 C4_4 3.3(3) . . . . ?
Cr1_6 C2_4 C3_4 C4_4 -63.43(17) . . . . ?
C1_4 C2_4 C3_4 Cr1_6 66.72(16) . . . . ?
C2_4 C3_4 C4_4 C5_4 -1.9(3) . . . . ?
Cr1_6 C3_4 C4_4 C5_4 -63.63(17) . . . . ?
C2_4 C3_4 C4_4 Cr1_6 61.71(16) . . . . ?
C2_4 C1_4 C5_4 C4_4 2.2(3) . . . . ?
Cr1_6 C1_4 C5_4 C4_4 63.88(17) . . . . ?
C2_4 C1_4 C5_4 Cr1_6 -61.68(16) . . . . ?
C3_4 C4_4 C5_4 C1_4 -0.2(3) . . . . ?
Cr1_6 C4_4 C5_4 C1_4 -63.89(17) . . . . ?
C3_4 C4_4 C5_4 Cr1_6 63.70(17) . . . . ?
